data_7718108
loop_
_publ_author_name
'Risi, Matthew C.'
'Atiga, Simeon'
'Christopher, Timothy D.'
'Henderson, William'
'Saunders, Graham C.'

_publ_section_title
;
 Diacylthioureas - an overlooked class of ligands; the coordination
 chemistry of diacylated thiourea with platinum(II), palladium(II) and
 gold(III).
;
_journal_issue 12
_journal_name_full 'Dalton transactions (Cambridge, England : 2003)'
_journal_page_first 4977
_journal_page_last 4989
_journal_paper_doi 10.1039/d4dt03390f
_journal_volume 54
_journal_year 2025
_chemical_formula_moiety 'C41 H36 N2 O2 P2 Pt S'
_chemical_formula_sum 'C41 H36 N2 O2 P2 Pt S'
_chemical_formula_weight 877.85
_space_group_crystal_system monoclinic
_space_group_IT_number 14
_space_group_name_Hall '-P 2ybc'
_space_group_name_H-M_alt 'P 1 21/c 1'
_symmetry_Int_Tables_number 14
_atom_sites_solution_primary iterative
_audit_creation_date 2024-12-05
_audit_creation_method
;
Olex2 1.2
(compiled 2018.05.29 svn.r3508 for OlexSys, GUI svn.r5506)
;
_audit_update_record
;
2024-12-05 deposited with the CCDC.	2025-02-14 downloaded from the CCDC.
;
_cell_angle_alpha 90
_cell_angle_beta 94.9210(10)
_cell_angle_gamma 90
_cell_formula_units_Z 4
_cell_length_a 14.7870(2)
_cell_length_b 11.88550(10)
_cell_length_c 20.6357(2)
_cell_measurement_reflns_used 33673
_cell_measurement_temperature 100.0(2)
_cell_measurement_theta_max 74.0750
_cell_measurement_theta_min 3.0150
_cell_volume 3613.37(7)
_computing_cell_refinement 'CrysAlisPro 1.171.40.84a (Rigaku OD, 2020)'
_computing_data_collection 'CrysAlisPro 1.171.40.84a (Rigaku OD, 2020)'
_computing_data_reduction 'CrysAlisPro 1.171.40.84a (Rigaku OD, 2020)'
_computing_molecular_graphics 'Olex2 (Dolomanov et al., 2009)'
_computing_publication_material 'Olex2 (Dolomanov et al., 2009)'
_computing_structure_refinement 'olex2.refine (Bourhis et al., 2015)'
_computing_structure_solution 'olex2.solve (Bourhis et al., 2015)'
_diffrn_ambient_environment N~2~
_diffrn_ambient_temperature 100.0(2)
_diffrn_detector 'Hybrid Pixel Array Detector'
_diffrn_detector_area_resol_mean 5.8140
_diffrn_detector_type 'Pilatus 200K'
_diffrn_measured_fraction_theta_full 0.9871
_diffrn_measured_fraction_theta_max 0.9871
_diffrn_measurement_details
;
List of Runs (angles in degrees, time in seconds):

  # Type    Start    End  Width  t~exp~   \w     \q     \k     \f   Frames
#--------------------------------------------------------------------------
  1  \w    -18.00  35.00   0.50    0.20    --  -47.23  19.00   0.00  106
  2  \w     -7.00  19.00   0.50    0.20    --  -47.23  19.00 120.00   52
  3  \w    -50.00 -12.00   0.50    0.70    --  -90.25  45.00 150.00   76
  4  \w    -80.00 -26.00   0.50    0.70    --  -90.25 111.00  90.00  108
  5  \w    -82.00 -52.00   0.50    0.70    --  -90.25 111.00 -30.00   60
  6  \w    -70.00 -45.00   0.50    0.70    --  -90.25 100.00 -68.00   50
  7  \w    -48.00  23.00   0.50    0.20    --  -47.23 100.00 -68.00  142
  8  \w    -26.00  20.00   0.50    0.20    --  -47.23  19.00-120.00   92
  9  \w      5.00  84.00   0.50    0.20    --   47.23-100.00-173.00  158
 10  \w     55.00 106.00   0.50    0.70    --  100.91-100.00-173.00  102
 11  \w     66.00 101.00   0.50    0.70    --  100.91 -77.00-180.00   70
 12  \w     73.00  99.00   0.50    0.70    --  100.91 -95.00-120.00   52
 13  \w     73.00 108.00   0.50    0.70    --  100.91-111.00 -90.00   70
 14  \w     66.00  92.00   0.50    0.70    --  100.91 -95.00 -30.00   52
 15  \w     46.00  71.00   0.50    0.70    --  100.91 -61.00  30.00   50
 16  \w     80.00 105.00   0.50    0.70    --  100.91 -77.00  90.00   50
 17  \w     23.00  97.00   0.50    0.70    --  100.91-111.00  60.00  148
 18  \w     27.00  73.00   0.50    0.70    --  100.91 -77.00  90.00   92
 19  \w     24.00  49.00   0.50    0.70    --  100.91 -45.00 150.00   50
 20  \w     24.00  49.00   0.50    0.70    --  100.91 -45.00 120.00   50
 21  \w     22.00 104.00   0.50    0.70    --  100.91 -95.00  60.00  164
 22  \w     23.00  60.00   0.50    0.70    --  100.91-111.00 -90.00   74
 23  \w     24.00 107.00   0.50    0.70    --  100.91-111.00 -30.00  166
 24  \w     25.00  51.00   0.50    0.70    --  100.91 -45.00-120.00   52
 25  \w     33.00  70.00   0.50    0.70    --  100.91 -61.00-120.00   74
 26  \w     65.00 105.00   0.50    0.70    --  100.91-111.00-180.00   80
 27  \w     25.00  50.00   0.50    0.70    --  100.91 -45.00-180.00   50
 28  \w     22.00  64.00   0.50    0.70    --  100.91 -95.00-120.00   84
 29  \w     34.00  59.00   0.50    0.70    --  100.91-111.00-180.00   50
 30  \w     -7.00  35.00   0.50    0.20    --   47.23 -38.00 -60.00   84
 31  \w     31.00  68.00   0.50    0.70    --  100.91 -61.00 -30.00   74
 32  \w     23.00  51.00   0.50    0.70    --  100.91 -45.00 -30.00   56
 33  \w    107.00 133.00   0.50    0.70    --  100.91  30.00  30.00   52
 34  \w    134.00 178.00   0.50    0.70    --  100.91  30.00  30.00   88
 35  \w    137.00 177.00   0.50    0.70    --  100.91  77.00 -30.00   80
 36  \w    153.00 178.00   0.50    0.70    --  100.91 111.00  30.00   50
 37  \w    113.00 157.00   0.50    0.70    --  100.91  61.00  60.00   88
 38  \w    103.00 128.00   0.50    0.70    --  100.91 111.00  30.00   50
 39  \w    106.00 160.00   0.50    0.70    --  100.91 100.00 -68.00  108
 40  \w     97.00 146.00   0.50    0.70    --  100.91 178.00 -60.00   98
 41  \w     74.00 130.00   0.50    0.70    --  100.91  77.00 -30.00  112
 42  \w     76.00 105.00   0.50    0.70    --  100.91  77.00-120.00   58
 43  \w     66.00 122.00   0.50    0.70    --  100.91 178.00  60.00  112
 44  \w    -32.00  38.00   0.50    0.20    --   47.23 -38.00-150.00  140
 45  \w    -90.00 -65.00   0.50    0.70    --  -90.25 -72.00-145.32   50
 46  \w    -90.00 -65.00   0.50    0.70    --  -90.25 -77.00-120.00   50
 47  \w   -119.00 -70.00   0.50    0.70    --  -90.25 -64.00-148.31   98
 48  \w   -118.00 -74.00   0.50    0.20    --  -47.23-125.00 -90.00   88
 49  \w    -98.00 -73.00   0.50    0.20    --  -47.23-125.00   0.00   50
 50  \w    -86.00 -41.00   0.50    0.20    --  -47.23 -77.00 150.00   90
 51  \w   -119.00 -94.00   0.50    0.20    --  -47.23 -77.00 150.00   50
 52  \w   -168.00 -70.00   0.50    0.70    --  -90.25 -45.00  90.00  196
 53  \w   -173.00 -76.00   0.50    0.70    --  -90.25 -15.00   0.00  194
 54  \w   -151.00 -92.00   0.50    0.70    --  -90.25-100.00-173.00  118
 55  \w     23.00  98.00   0.50    0.70    --  100.91-111.00 150.00  150
;
_diffrn_measurement_device 'four-circle diffractometer'
_diffrn_measurement_device_type 'XtaLAB Synergy, Dualflex, Pilatus 200K'
_diffrn_measurement_method '\w scans'
_diffrn_orient_matrix_type 'CrysAlisPro convention (1999,Acta A55,543-557)'
_diffrn_orient_matrix_UB_11 -0.0906807000
_diffrn_orient_matrix_UB_12 0.0639773000
_diffrn_orient_matrix_UB_13 -0.0013355000
_diffrn_orient_matrix_UB_21 0.0506376000
_diffrn_orient_matrix_UB_22 0.1052768000
_diffrn_orient_matrix_UB_23 0.0275412000
_diffrn_orient_matrix_UB_31 0.0120830000
_diffrn_orient_matrix_UB_32 0.0404591000
_diffrn_orient_matrix_UB_33 -0.0696513000
_diffrn_radiation_monochromator mirror
_diffrn_radiation_probe x-ray
_diffrn_radiation_type 'Cu K\a'
_diffrn_radiation_wavelength 1.54184
_diffrn_reflns_av_R_equivalents 0.0460
_diffrn_reflns_av_unetI/netI 0.0256
_diffrn_reflns_limit_h_max 18
_diffrn_reflns_limit_h_min -18
_diffrn_reflns_limit_k_max 14
_diffrn_reflns_limit_k_min -14
_diffrn_reflns_limit_l_max 24
_diffrn_reflns_limit_l_min -25
_diffrn_reflns_number 56816
_diffrn_reflns_theta_full 74.3119
_diffrn_reflns_theta_max 74.31
_diffrn_reflns_theta_min 3.00
_diffrn_source 'micro-focus sealed X-ray tube'
_diffrn_source_type 'PhotonJet (Cu) X-ray Source'
_exptl_absorpt_coefficient_mu 8.943
_exptl_absorpt_correction_T_max 1.00000
_exptl_absorpt_correction_T_min 0.84747
_exptl_absorpt_correction_type multi-scan
_exptl_absorpt_process_details
;
CrysAlisPro 1.171.40.84a (Rigaku Oxford Diffraction, 2020)
Empirical absorption correction using spherical harmonics,
implemented in SCALE3 ABSPACK scaling algorithm.
;
_exptl_crystal_colour 'clear whiteish colourless'
_exptl_crystal_colour_lustre clear
_exptl_crystal_colour_modifier whiteish
_exptl_crystal_colour_primary colourless
_exptl_crystal_density_diffrn 1.6136
_exptl_crystal_description block
_exptl_crystal_F_000 1734.2860
_exptl_crystal_size_max 0.18
_exptl_crystal_size_mid 0.18
_exptl_crystal_size_min 0.14
_refine_diff_density_max 1.8105
_refine_diff_density_min -1.7489
_refine_diff_density_rms 0.1230
_refine_ls_d_res_high 0.8007
_refine_ls_d_res_low 14.7325
_refine_ls_extinction_expression Fc^*^=kFc[1+0.001xFc^2^\l^3^/sin(2\q)]^-1/4^
_refine_ls_goodness_of_fit_ref 1.0389
_refine_ls_hydrogen_treatment constr
_refine_ls_matrix_type full
_refine_ls_number_constraints 68
_refine_ls_number_parameters 445
_refine_ls_number_reflns 7283
_refine_ls_number_restraints 0
_refine_ls_restrained_S_all 1.0389
_refine_ls_R_factor_all 0.0352
_refine_ls_R_factor_gt 0.0316
_refine_ls_shift/su_max 0.0001
_refine_ls_shift/su_mean 0.0000
_refine_ls_structure_factor_coef Fsqd
_refine_ls_weighting_details 'w=1/[\s^2^(Fo^2^)+(0.0315P)^2^+13.4032P] where P=(Fo^2^+2Fc^2^)/3'
_refine_ls_weighting_scheme calc
_refine_ls_wR_factor_gt 0.0752
_refine_ls_wR_factor_ref 0.0771
_reflns_Friedel_coverage 0.0
_reflns_limit_h_max 18
_reflns_limit_h_min -18
_reflns_limit_k_max 14
_reflns_limit_k_min 0
_reflns_limit_l_max 25
_reflns_limit_l_min 0
_reflns_number_gt 6619
_reflns_number_total 7283
_reflns_threshold_expression I>=2u(I)
_cod_data_source_file d4dt03390f2.cif
_cod_data_source_block MCR3
_cod_depositor_comments 'Adding full bibliography for 7718104--7718109.cif.'
_cod_database_code 7718108
_chemical_oxdiff_formula C41H53N2O2P2PtS
_diffrn_oxdiff_digest_frames
;
01c6969fc85db07644858c091880ce2e2c00079181e
;
_reflns_odcompleteness_completeness 99.99
_reflns_odcompleteness_iscentric 1
_reflns_odcompleteness_theta 68.13
_olex2_refinement_description
;
1. Fixed Uiso
 At 1.2 times of:
  All C(H) groups
 At 1.5 times of:
  All C(H,H,H) groups
2.a Aromatic/amide H refined with riding coordinates:
 C32(H32), C26(H26), C36(H36), C25(H25), C35(H35), C16(H16), C22(H22),
 C12(H12), C33(H33), C14(H14), C15(H15), C42(H42), C34(H34), C43(H43), C23(H23),
  C24(H24), C13(H13), C62(H62), C46(H46), C44(H44), C54(H54), C65(H65),
 C64(H64), C45(H45), C55(H55), C56(H56), C66(H66), C52(H52), C63(H63), C53(H53)
2.b Idealised Me refined as rotating group:
 C3(H3a,H3b,H3c), C5(H5a,H5b,H5c)
;
_olex2_submission_special_instructions 'No special instructions were received'
_oxdiff_exptl_absorpt_empirical_details
;
Empirical correction (ABSPACK) includes:
- Absorption correction using spherical harmonics
- Frame scaling
;
_oxdiff_exptl_absorpt_empirical_full_max 1.436
_oxdiff_exptl_absorpt_empirical_full_min 0.797

loop_
_space_group_symop_id
_space_group_symop_operation_xyz
1 x,y,z
2 -x,y+1/2,-z+1/2
3 -x,-y,-z
4 x,-y-1/2,z-1/2

loop_
_atom_site_label
_atom_site_type_symbol
_atom_site_fract_x
_atom_site_fract_y
_atom_site_fract_z
_atom_site_U_iso_or_equiv
_atom_site_adp_type
_atom_site_occupancy
_atom_site_refinement_flags_posn
Pt1 Pt 0.258458(10) 0.297015(12) 0.727199(7) 0.01923(6) Uani 1.000000 .
P2 P 0.27256(7) 0.47528(8) 0.76415(4) 0.02206(19) Uani 1.000000 .
P1 P 0.25528(7) 0.33768(8) 0.61771(4) 0.0230(2) Uani 1.000000 .
S1 S 0.24613(8) 0.21975(8) 0.82993(4) 0.0283(2) Uani 1.000000 .
O1 O 0.2861(2) 0.0898(3) 0.61964(14) 0.0377(7) Uani 1.000000 .
N1 N 0.2470(3) 0.1235(3) 0.72051(15) 0.0278(7) Uani 1.000000 .
N2 N 0.2264(3) -0.0072(3) 0.80513(17) 0.0332(8) Uani 1.000000 .
C31 C 0.3629(3) 0.3183(3) 0.5822(2) 0.0277(9) Uani 1.000000 .
C1 C 0.2382(3) 0.0919(3) 0.78453(19) 0.0277(8) Uani 1.000000 .
C41 C 0.3660(3) 0.5541(4) 0.73489(18) 0.0281(9) Uani 1.000000 .
C21 C 0.2197(3) 0.4807(3) 0.59364(19) 0.0283(9) Uani 1.000000 .
C32 C 0.3801(3) 0.3677(4) 0.5228(2) 0.0333(10) Uani 1.000000 .
H32 H 0.3348(3) 0.4084(4) 0.4991(2) 0.0399(12) Uiso 1.000000 R
C26 C 0.2825(3) 0.5673(3) 0.58670(19) 0.0300(9) Uani 1.000000 .
H26 H 0.3444(3) 0.5530(3) 0.59375(19) 0.0360(11) Uiso 1.000000 R
C11 C 0.1677(3) 0.2572(3) 0.5700(2) 0.0287(9) Uani 1.000000 .
C36 C 0.4316(3) 0.2564(4) 0.6159(2) 0.0311(9) Uani 1.000000 .
H36 H 0.4208(3) 0.2220(4) 0.6550(2) 0.0373(11) Uiso 1.000000 R
O2 O 0.2984(4) -0.0309(5) 0.9069(2) 0.0757(14) Uani 1.000000 .
C51 C 0.1669(3) 0.5531(4) 0.7521(2) 0.0343(10) Uani 1.000000 .
C25 C 0.2518(4) 0.6746(4) 0.5692(2) 0.0386(11) Uani 1.000000 .
H25 H 0.2937(4) 0.7318(4) 0.5645(2) 0.0464(13) Uiso 1.000000 R
C35 C 0.5157(3) 0.2454(4) 0.5920(2) 0.0392(10) Uani 1.000000 .
H35 H 0.5612(3) 0.2042(4) 0.6152(2) 0.0471(13) Uiso 1.000000 R
C61 C 0.3017(4) 0.4816(4) 0.8521(2) 0.0390(11) Uani 1.000000 .
C16 C 0.1704(4) 0.2440(4) 0.5030(2) 0.0380(10) Uani 1.000000 .
H16 H 0.2183(4) 0.2743(4) 0.4823(2) 0.0456(12) Uiso 1.000000 R
C22 C 0.1273(3) 0.5052(4) 0.5833(2) 0.0364(10) Uani 1.000000 .
H22 H 0.0849(3) 0.4486(4) 0.5880(2) 0.0437(12) Uiso 1.000000 R
C12 C 0.0954(4) 0.2134(4) 0.6000(2) 0.0409(11) Uani 1.000000 .
H12 H 0.0927(4) 0.2228(4) 0.6445(2) 0.0491(13) Uiso 1.000000 R
C33 C 0.4646(4) 0.3556(4) 0.4992(2) 0.0414(12) Uani 1.000000 .
H33 H 0.4756(4) 0.3883(4) 0.4597(2) 0.0497(14) Uiso 1.000000 R
C14 C 0.0313(4) 0.1412(4) 0.4974(3) 0.0446(12) Uani 1.000000 .
H14 H -0.0141(4) 0.1011(4) 0.4734(3) 0.0535(14) Uiso 1.000000 R
C15 C 0.1020(4) 0.1858(4) 0.4675(2) 0.0427(12) Uani 1.000000 .
H15 H 0.1041(4) 0.1770(4) 0.4229(2) 0.0512(14) Uiso 1.000000 R
C42 C 0.4354(3) 0.4948(4) 0.7100(2) 0.0380(10) Uani 1.000000 .
H42 H 0.4321(3) 0.4168(4) 0.7078(2) 0.0456(13) Uiso 1.000000 R
C34 C 0.5324(4) 0.2956(4) 0.5339(3) 0.0470(13) Uani 1.000000 .
H34 H 0.5893(4) 0.2889(4) 0.5181(3) 0.0564(15) Uiso 1.000000 R
C2 C 0.2636(4) 0.0531(4) 0.6710(2) 0.0380(11) Uani 1.000000 .
C43 C 0.5098(4) 0.5492(6) 0.6881(2) 0.0506(14) Uani 1.000000 .
H43 H 0.5560(4) 0.5078(6) 0.6716(2) 0.0608(17) Uiso 1.000000 R
C4 C 0.2260(4) -0.0287(4) 0.8716(2) 0.0474(13) Uani 1.000000 .
C23 C 0.0978(4) 0.6122(4) 0.5661(3) 0.0478(13) Uani 1.000000 .
H23 H 0.0360(4) 0.6273(4) 0.5593(3) 0.0574(15) Uiso 1.000000 R
C24 C 0.1607(4) 0.6973(4) 0.5589(3) 0.0473(13) Uani 1.000000 .
H24 H 0.1410(4) 0.7694(4) 0.5472(3) 0.0568(16) Uiso 1.000000 R
C13 C 0.0272(4) 0.1558(5) 0.5642(3) 0.0485(13) Uani 1.000000 .
H13 H -0.0214(4) 0.1267(5) 0.5845(3) 0.0582(15) Uiso 1.000000 R
C62 C 0.2448(5) 0.5198(9) 0.8952(3) 0.091(3) Uani 1.000000 .
H62 H 0.1877(5) 0.5467(9) 0.8804(3) 0.109(4) Uiso 1.000000 R
C46 C 0.3738(4) 0.6696(5) 0.7403(4) 0.0679(19) Uani 1.000000 .
H46 H 0.3303(4) 0.7112(5) 0.7598(4) 0.082(2) Uiso 1.000000 R
C44 C 0.5151(5) 0.6630(7) 0.6908(3) 0.071(2) Uani 1.000000 .
H44 H 0.5645(5) 0.6999(7) 0.6755(3) 0.085(3) Uiso 1.000000 R
C54 C -0.0015(5) 0.6610(6) 0.7383(3) 0.0625(18) Uani 1.000000 .
H54 H -0.0572(5) 0.6977(6) 0.7350(3) 0.075(2) Uiso 1.000000 R
C65 C 0.4098(7) 0.4400(5) 0.9426(3) 0.093(3) Uani 1.000000 .
H65 H 0.4666(7) 0.4130(5) 0.9579(3) 0.112(4) Uiso 1.000000 R
C64 C 0.3532(7) 0.4777(8) 0.9846(3) 0.103(4) Uani 1.000000 .
H64 H 0.3698(7) 0.4757(8) 1.0291(3) 0.124(5) Uiso 1.000000 R
C45 C 0.4480(6) 0.7231(6) 0.7161(5) 0.094(3) Uani 1.000000 .
H45 H 0.4516(6) 0.8012(6) 0.7172(5) 0.113(3) Uiso 1.000000 R
C55 C 0.0049(5) 0.5510(6) 0.7492(5) 0.090(3) Uani 1.000000 .
H55 H -0.0478(5) 0.5090(6) 0.7519(5) 0.108(3) Uiso 1.000000 R
C56 C 0.0880(4) 0.4977(5) 0.7567(5) 0.086(3) Uani 1.000000 .
H56 H 0.0897(4) 0.4209(5) 0.7651(5) 0.103(3) Uiso 1.000000 R
C66 C 0.3844(6) 0.4409(5) 0.8763(3) 0.075(2) Uani 1.000000 .
H66 H 0.4244(6) 0.4132(5) 0.8477(3) 0.090(3) Uiso 1.000000 R
C52 C 0.1563(6) 0.6616(6) 0.7376(9) 0.200(9) Uani 1.000000 .
H52 H 0.2076(6) 0.7036(6) 0.7306(9) 0.240(10) Uiso 1.000000 R
C63 C 0.2715(7) 0.5189(11) 0.9617(3) 0.138(5) Uani 1.000000 .
H63 H 0.2324(7) 0.5471(11) 0.9907(3) 0.165(6) Uiso 1.000000 R
C53 C 0.0736(7) 0.7147(7) 0.7324(10) 0.214(10) Uani 1.000000 .
H53 H 0.0714(7) 0.7917(7) 0.7244(10) 0.256(12) Uiso 1.000000 R
C3 C 0.2534(9) -0.0712(5) 0.6782(4) 0.125(5) Uani 1.000000 .
H3a H 0.1913(14) -0.0887(9) 0.684(4) 0.187(7) Uiso 1.000000 GR
H3b H 0.271(6) -0.1082(7) 0.6398(19) 0.187(7) Uiso 1.000000 GR
H3c H 0.292(5) -0.0967(12) 0.715(3) 0.187(7) Uiso 1.000000 GR
C5 C 0.1439(8) -0.0550(16) 0.8959(5) 0.218(9) Uani 1.000000 .
H5a H 0.0951(12) -0.021(13) 0.869(5) 0.327(14) Uiso 1.000000 GR
H5b H 0.136(6) -0.1351(18) 0.896(8) 0.327(14) Uiso 1.000000 GR
H5c H 0.144(5) -0.027(14) 0.939(3) 0.327(14) Uiso 1.000000 GR

loop_
_atom_site_aniso_label
_atom_site_aniso_U_11
_atom_site_aniso_U_22
_atom_site_aniso_U_33
_atom_site_aniso_U_12
_atom_site_aniso_U_13
_atom_site_aniso_U_23
Pt1 0.02637(9) 0.01449(9) 0.01691(9) -0.00047(6) 0.00244(6) 0.00023(5)
P2 0.0330(5) 0.0142(4) 0.0197(4) -0.0010(4) 0.0065(4) -0.0010(3)
P1 0.0353(5) 0.0176(4) 0.0165(4) 0.0007(4) 0.0038(4) 0.0012(3)
S1 0.0472(6) 0.0202(5) 0.0172(4) -0.0060(4) 0.0011(4) 0.0017(3)
O1 0.057(2) 0.0270(16) 0.0298(15) 0.0007(14) 0.0061(14) -0.0020(12)
N1 0.048(2) 0.0127(15) 0.0220(16) -0.0040(14) -0.0012(15) 0.0016(12)
N2 0.046(2) 0.0221(18) 0.0301(18) -0.0064(15) -0.0076(16) 0.0067(14)
C31 0.041(2) 0.0173(18) 0.026(2) -0.0039(16) 0.0092(17) -0.0043(15)
C1 0.038(2) 0.0208(19) 0.0233(19) -0.0033(16) -0.0041(16) -0.0003(15)
C41 0.036(2) 0.027(2) 0.0205(18) -0.0103(17) -0.0014(16) -0.0004(15)
C21 0.043(2) 0.022(2) 0.0205(18) 0.0030(17) 0.0066(17) -0.0008(15)
C32 0.050(3) 0.024(2) 0.028(2) -0.0060(19) 0.0134(19) -0.0032(16)
C26 0.048(3) 0.0209(19) 0.0218(19) -0.0006(18) 0.0073(17) -0.0017(15)
C11 0.040(2) 0.0182(19) 0.027(2) -0.0001(17) 0.0016(17) 0.0023(15)
C36 0.040(2) 0.024(2) 0.030(2) -0.0001(18) 0.0082(18) -0.0048(17)
O2 0.092(4) 0.089(4) 0.043(2) -0.006(3) -0.013(2) 0.006(2)
C51 0.046(3) 0.023(2) 0.036(2) 0.0064(18) 0.021(2) 0.0043(17)
C25 0.067(3) 0.019(2) 0.032(2) -0.001(2) 0.015(2) 0.0012(17)
C35 0.039(3) 0.037(3) 0.042(3) 0.002(2) 0.006(2) -0.009(2)
C61 0.075(3) 0.021(2) 0.021(2) -0.018(2) 0.005(2) -0.0003(16)
C16 0.055(3) 0.031(2) 0.027(2) -0.004(2) -0.002(2) -0.0028(18)
C22 0.045(3) 0.029(2) 0.037(2) 0.0078(19) 0.012(2) 0.0069(18)
C12 0.047(3) 0.044(3) 0.031(2) -0.008(2) -0.001(2) 0.006(2)
C33 0.061(3) 0.032(2) 0.035(2) -0.013(2) 0.024(2) -0.0070(19)
C14 0.049(3) 0.032(2) 0.049(3) -0.002(2) -0.018(2) -0.001(2)
C15 0.062(3) 0.032(2) 0.033(2) 0.001(2) -0.007(2) -0.0054(19)
C42 0.041(3) 0.044(3) 0.030(2) -0.009(2) 0.0085(19) -0.0068(19)
C34 0.049(3) 0.045(3) 0.051(3) -0.008(2) 0.021(2) -0.015(2)
C2 0.066(3) 0.020(2) 0.027(2) 0.001(2) -0.002(2) 0.0001(17)
C43 0.039(3) 0.081(4) 0.031(2) -0.025(3) 0.004(2) 0.002(2)
C4 0.073(4) 0.033(3) 0.033(2) -0.012(2) -0.009(2) 0.014(2)
C23 0.053(3) 0.038(3) 0.054(3) 0.015(2) 0.016(2) 0.011(2)
C24 0.070(4) 0.024(2) 0.050(3) 0.016(2) 0.018(3) 0.008(2)
C13 0.046(3) 0.053(3) 0.045(3) -0.014(2) -0.007(2) 0.009(2)
C62 0.058(4) 0.183(9) 0.034(3) -0.063(5) 0.022(3) -0.043(4)
C46 0.051(3) 0.028(3) 0.123(6) -0.018(2) -0.003(4) -0.001(3)
C44 0.053(4) 0.090(5) 0.066(4) -0.048(4) -0.012(3) 0.021(4)
C54 0.065(4) 0.063(4) 0.065(4) 0.036(3) 0.032(3) 0.020(3)
C65 0.199(10) 0.028(3) 0.043(4) -0.005(4) -0.050(5) 0.007(2)
C64 0.164(9) 0.120(7) 0.023(3) -0.111(7) -0.008(4) 0.005(4)
C45 0.088(6) 0.049(4) 0.143(8) -0.046(4) -0.004(6) 0.019(5)
C55 0.044(3) 0.054(4) 0.163(8) 0.015(3) -0.036(4) -0.032(5)
C56 0.045(3) 0.027(3) 0.177(8) 0.008(2) -0.039(4) -0.015(4)
C66 0.150(7) 0.035(3) 0.032(3) 0.038(4) -0.034(3) -0.012(2)
C52 0.077(6) 0.031(4) 0.51(3) 0.026(4) 0.147(11) 0.059(8)
C63 0.109(7) 0.275(14) 0.035(3) -0.120(8) 0.038(4) -0.061(6)
C53 0.100(7) 0.048(5) 0.52(3) 0.049(5) 0.168(12) 0.098(9)
C3 0.306(15) 0.021(3) 0.057(4) -0.019(5) 0.069(6) -0.013(3)
C5 0.119(9) 0.45(3) 0.080(6) -0.112(13) -0.020(6) 0.139(11)

loop_
_atom_type_symbol
_atom_type_scat_dispersion_real
_atom_type_scat_dispersion_imag
_atom_type_scat_Cromer_Mann_a1
_atom_type_scat_Cromer_Mann_a2
_atom_type_scat_Cromer_Mann_a3
_atom_type_scat_Cromer_Mann_a4
_atom_type_scat_Cromer_Mann_b1
_atom_type_scat_Cromer_Mann_b2
_atom_type_scat_Cromer_Mann_b3
_atom_type_scat_Cromer_Mann_b4
_atom_type_scat_Cromer_Mann_c
_atom_type_scat_source
_atom_type_scat_dispersion_source
C 0.01920 0.00962 2.31000 1.02000 1.58860 0.86500 20.84390 10.20750 0.56870 51.65120 0.215599998832 'International Tables Volume C Table 6.1.1.4 (pp. 500-502)' 'Henke, Gullikson and Davis, At. Data and Nucl. Data Tables, 1993, 54, 2'
Pt -4.33214 7.24634 27.00590 17.76390 15.71310 5.78370 1.51293 8.81174 0.42459 38.61030 11.6883001328 'International Tables Volume C Table 6.1.1.4 (pp. 500-502)' 'Henke, Gullikson and Davis, At. Data and Nucl. Data Tables, 1993, 54, 2'
H 0.00000 0.00000 0.49300 0.32291 0.14019 0.04081 10.51090 26.12570 3.14236 57.79970 0.0030380000826 'International Tables Volume C Table 6.1.1.4 (pp. 500-502)' 'Henke, Gullikson and Davis, At. Data and Nucl. Data Tables, 1993, 54, 2'
O 0.05239 0.03377 3.04850 2.28680 1.54630 0.86700 13.27710 5.70110 0.32390 32.90890 0.250800013542 'International Tables Volume C Table 6.1.1.4 (pp. 500-502)' 'Henke, Gullikson and Davis, At. Data and Nucl. Data Tables, 1993, 54, 2'
N 0.03256 0.01839 12.21260 3.13220 2.01250 1.16630 0.00570 9.89330 28.99750 0.58260 -11.5290002823 'International Tables Volume C Table 6.1.1.4 (pp. 500-502)' 'Henke, Gullikson and Davis, At. Data and Nucl. Data Tables, 1993, 54, 2'
P 0.30360 0.43703 6.43450 4.17910 1.78000 1.49080 1.90670 27.15700 0.52600 68.16450 1.11489999294 'International Tables Volume C Table 6.1.1.4 (pp. 500-502)' 'Henke, Gullikson and Davis, At. Data and Nucl. Data Tables, 1993, 54, 2'
S 0.33537 0.55136 6.90530 5.20340 1.43790 1.58630 1.46790 22.21510 0.25360 56.17200 0.866900026798 'International Tables Volume C Table 6.1.1.4 (pp. 500-502)' 'Henke, Gullikson and Davis, At. Data and Nucl. Data Tables, 1993, 54, 2'

loop_
_geom_angle_atom_site_label_1
_geom_angle_atom_site_label_2
_geom_angle_atom_site_label_3
_geom_angle
_geom_angle_site_symmetry_1
_geom_angle_site_symmetry_3
_geom_angle_publ_flag
P1 Pt1 P2 97.34(3) . . ?
S1 Pt1 P2 94.29(3) . . ?
S1 Pt1 P1 167.50(4) . . ?
N1 Pt1 P2 164.11(9) . . ?
N1 Pt1 P1 98.54(9) . . ?
N1 Pt1 S1 69.90(9) . . ?
C41 P2 Pt1 115.06(14) . . ?
C51 P2 Pt1 112.27(16) . . ?
C51 P2 C41 111.2(2) . . ?
C61 P2 Pt1 112.38(14) . . ?
C61 P2 C41 100.8(2) . . ?
C61 P2 C51 104.0(2) . . ?
C31 P1 Pt1 114.94(14) . . ?
C21 P1 Pt1 116.13(13) . . ?
C21 P1 C31 104.38(19) . . ?
C11 P1 Pt1 111.83(13) . . ?
C11 P1 C31 108.67(19) . . ?
C11 P1 C21 99.52(19) . . ?
C1 S1 Pt1 82.22(13) . . ?
C1 N1 Pt1 102.6(2) . . ?
C2 N1 Pt1 130.0(3) . . ?
C2 N1 C1 125.9(3) . . ?
C4 N2 C1 120.8(4) . . ?
C32 C31 P1 121.9(4) . . ?
C36 C31 P1 119.4(3) . . ?
C36 C31 C32 118.6(4) . . ?
N1 C1 S1 105.2(3) . . ?
N2 C1 S1 128.3(3) . . ?
N2 C1 N1 126.5(4) . . ?
C42 C41 P2 118.1(3) . . ?
C46 C41 P2 123.2(4) . . ?
C46 C41 C42 118.5(5) . . ?
C26 C21 P1 122.1(3) . . ?
C22 C21 P1 119.3(3) . . ?
C22 C21 C26 118.7(4) . . ?
H32 C32 C31 120.0(3) . . ?
C33 C32 C31 120.0(5) . . ?
C33 C32 H32 120.0(3) . . ?
H26 C26 C21 120.1(3) . . ?
C25 C26 C21 119.8(4) . . ?
C25 C26 H26 120.1(3) . . ?
C16 C11 P1 120.9(3) . . ?
C12 C11 P1 119.7(3) . . ?
C12 C11 C16 119.3(4) . . ?
H36 C36 C31 119.6(2) . . ?
C35 C36 C31 120.8(4) . . ?
C35 C36 H36 119.6(3) . . ?
C56 C51 P2 118.8(4) . . ?
C52 C51 P2 127.5(5) . . ?
C52 C51 C56 113.7(6) . . ?
H25 C25 C26 119.6(3) . . ?
C24 C25 C26 120.9(5) . . ?
C24 C25 H25 119.6(3) . . ?
H35 C35 C36 119.9(3) . . ?
C34 C35 C36 120.2(5) . . ?
C34 C35 H35 119.9(3) . . ?
C62 C61 P2 124.0(5) . . ?
C66 C61 P2 118.3(4) . . ?
C66 C61 C62 117.6(5) . . ?
H16 C16 C11 120.0(3) . . ?
C15 C16 C11 120.0(5) . . ?
C15 C16 H16 120.0(3) . . ?
H22 C22 C21 119.5(3) . . ?
C23 C22 C21 121.0(5) . . ?
C23 C22 H22 119.5(3) . . ?
H12 C12 C11 119.8(3) . . ?
C13 C12 C11 120.3(5) . . ?
C13 C12 H12 119.8(3) . . ?
H33 C33 C32 119.7(3) . . ?
C34 C33 C32 120.6(4) . . ?
C34 C33 H33 119.7(3) . . ?
C15 C14 H14 120.1(3) . . ?
C13 C14 H14 120.1(3) . . ?
C13 C14 C15 119.8(5) . . ?
C14 C15 C16 120.5(5) . . ?
H15 C15 C16 119.8(3) . . ?
H15 C15 C14 119.8(3) . . ?
H42 C42 C41 119.3(3) . . ?
C43 C42 C41 121.3(5) . . ?
C43 C42 H42 119.3(4) . . ?
C33 C34 C35 119.8(5) . . ?
H34 C34 C35 120.1(3) . . ?
H34 C34 C33 120.1(3) . . ?
N1 C2 O1 120.9(4) . . ?
C3 C2 O1 118.6(4) . . ?
C3 C2 N1 120.4(4) . . ?
H43 C43 C42 120.1(4) . . ?
C44 C43 C42 119.8(6) . . ?
C44 C43 H43 120.1(4) . . ?
O2 C4 N2 120.2(5) . . ?
C5 C4 N2 118.3(6) . . ?
C5 C4 O2 121.3(6) . . ?
H23 C23 C22 120.1(3) . . ?
C24 C23 C22 119.9(5) . . ?
C24 C23 H23 120.1(3) . . ?
C23 C24 C25 119.8(4) . . ?
H24 C24 C25 120.1(3) . . ?
H24 C24 C23 120.1(3) . . ?
C14 C13 C12 120.0(5) . . ?
H13 C13 C12 120.0(3) . . ?
H13 C13 C14 120.0(3) . . ?
H62 C62 C61 119.8(4) . . ?
C63 C62 C61 120.4(8) . . ?
C63 C62 H62 119.8(6) . . ?
H46 C46 C41 120.4(4) . . ?
C45 C46 C41 119.2(7) . . ?
C45 C46 H46 120.4(5) . . ?
H44 C44 C43 120.1(4) . . ?
C45 C44 C43 119.9(6) . . ?
C45 C44 H44 120.1(4) . . ?
C55 C54 H54 121.6(4) . . ?
C53 C54 H54 121.6(4) . . ?
C53 C54 C55 116.9(6) . . ?
C64 C65 H65 119.8(5) . . ?
C66 C65 H65 119.8(6) . . ?
C66 C65 C64 120.5(9) . . ?
H64 C64 C65 120.4(5) . . ?
C63 C64 C65 119.1(6) . . ?
C63 C64 H64 120.4(4) . . ?
C44 C45 C46 121.2(7) . . ?
H45 C45 C46 119.4(5) . . ?
H45 C45 C44 119.4(4) . . ?
H55 C55 C54 119.3(4) . . ?
C56 C55 C54 121.3(7) . . ?
C56 C55 H55 119.3(4) . . ?
C55 C56 C51 122.4(6) . . ?
H56 C56 C51 118.8(3) . . ?
H56 C56 C55 118.8(4) . . ?
C65 C66 C61 121.3(7) . . ?
H66 C66 C61 119.3(3) . . ?
H66 C66 C65 119.3(6) . . ?
H52 C52 C51 118.3(4) . . ?
C53 C52 C51 123.4(7) . . ?
C53 C52 H52 118.3(5) . . ?
C64 C63 C62 121.1(8) . . ?
H63 C63 C62 119.5(6) . . ?
H63 C63 C64 119.5(4) . . ?
C52 C53 C54 122.1(7) . . ?
H53 C53 C54 118.9(4) . . ?
H53 C53 C52 118.9(5) . . ?
H3a C3 C2 109.5 . . ?
H3b C3 C2 109.5 . . ?
H3b C3 H3a 109.5 . . ?
H3c C3 C2 109.5 . . ?
H3c C3 H3a 109.5 . . ?
H3c C3 H3b 109.5 . . ?
H5a C5 C4 109.5 . . ?
H5b C5 C4 109.5 . . ?
H5b C5 H5a 109.5 . . ?
H5c C5 C4 109.5 . . ?
H5c C5 H5a 109.5 . . ?
H5c C5 H5b 109.5 . . ?

loop_
_geom_bond_atom_site_label_1
_geom_bond_atom_site_label_2
_geom_bond_distance
_geom_bond_site_symmetry_2
_geom_bond_publ_flag
Pt1 P2 2.2554(9) . ?
Pt1 P1 2.3070(9) . ?
Pt1 S1 2.3317(9) . ?
Pt1 N1 2.073(3) . ?
P2 C41 1.815(4) . ?
P2 C51 1.814(5) . ?
P2 C61 1.830(4) . ?
P1 C31 1.822(4) . ?
P1 C21 1.835(4) . ?
P1 C11 1.828(4) . ?
S1 C1 1.783(4) . ?
O1 C2 1.218(5) . ?
N1 C1 1.390(5) . ?
N1 C2 1.360(5) . ?
N2 C1 1.270(5) . ?
N2 C4 1.395(6) . ?
C31 C32 1.403(6) . ?
C31 C36 1.390(6) . ?
C41 C42 1.380(6) . ?
C41 C46 1.381(7) . ?
C21 C26 1.401(6) . ?
C21 C22 1.396(6) . ?
C32 H32 0.9300 . ?
C32 C33 1.386(7) . ?
C26 H26 0.9300 . ?
C26 C25 1.391(6) . ?
C11 C16 1.395(6) . ?
C11 C12 1.382(6) . ?
C36 H36 0.9300 . ?
C36 C35 1.384(6) . ?
O2 C4 1.243(7) . ?
C51 C56 1.350(8) . ?
C51 C52 1.330(8) . ?
C25 H25 0.9300 . ?
C25 C24 1.373(8) . ?
C35 H35 0.9300 . ?
C35 C34 1.381(7) . ?
C61 C62 1.355(8) . ?
C61 C66 1.369(9) . ?
C16 H16 0.9300 . ?
C16 C15 1.383(7) . ?
C22 H22 0.9300 . ?
C22 C23 1.381(7) . ?
C12 H12 0.9300 . ?
C12 C13 1.379(7) . ?
C33 H33 0.9300 . ?
C33 C34 1.380(8) . ?
C14 H14 0.9300 . ?
C14 C15 1.367(8) . ?
C14 C13 1.394(8) . ?
C15 H15 0.9300 . ?
C42 H42 0.9300 . ?
C42 C43 1.386(7) . ?
C34 H34 0.9300 . ?
C2 C3 1.494(7) . ?
C43 H43 0.9300 . ?
C43 C44 1.355(10) . ?
C4 C5 1.388(11) . ?
C23 H23 0.9300 . ?
C23 C24 1.390(8) . ?
C24 H24 0.9300 . ?
C13 H13 0.9300 . ?
C62 H62 0.9300 . ?
C62 C63 1.394(10) . ?
C46 H46 0.9300 . ?
C46 C45 1.397(10) . ?
C44 H44 0.9300 . ?
C44 C45 1.362(12) . ?
C54 H54 0.9300 . ?
C54 C55 1.329(9) . ?
C54 C53 1.296(12) . ?
C65 H65 0.9300 . ?
C65 C64 1.331(14) . ?
C65 C66 1.389(8) . ?
C64 H64 0.9300 . ?
C64 C63 1.352(15) . ?
C45 H45 0.9300 . ?
C55 H55 0.9300 . ?
C55 C56 1.378(8) . ?
C56 H56 0.9300 . ?
C66 H66 0.9300 . ?
C52 H52 0.9300 . ?
C52 C53 1.372(11) . ?
C63 H63 0.9300 . ?
C53 H53 0.9300 . ?
C3 H3a 0.9600 . ?
C3 H3b 0.9600 . ?
C3 H3c 0.9600 . ?
C5 H5a 0.9600 . ?
C5 H5b 0.9600 . ?
C5 H5c 0.9600 . ?
